data_4086032
loop_
_publ_author_name
'Farrugia, L.J.'
'Gillon, A.L.'
'Braga, D.'
'Grepioni, F.'

_publ_section_title
;
 Dynamic disorder and fluxionality in M3 (C O)12 clusters:
 variable-temperature X-ray diffraction studies on Fen Ru3-n (C O)12(n =
 1,2) and the low-temperature phase of Fe3 (C O)12
;
_journal_name_full Organometallics
_journal_page_first 5022
_journal_page_last 5033
_journal_volume 18
_journal_year 1999
_chemical_formula_sum 'C12 Fe2 O12 Ru'
_chemical_name_systematic 'Fe2 Ru (C O)12'
_space_group_IT_number 14
_symmetry_space_group_name_Hall '-P 2yn'
_symmetry_space_group_name_H-M 'P 1 21/n 1'
_cell_angle_alpha 90
_cell_angle_beta 96.84
_cell_angle_gamma 90
_cell_formula_units_Z 2
_cell_length_a 8.4
_cell_length_b 11.42
_cell_length_c 8.943
_cell_volume 851.778
_citation_journal_id_ASTM ORGND7
_cod_data_source_file Farrugia_ORGND7_1999_564.cif
_cod_data_source_block C12Fe2O12Ru1
_cod_original_cell_volume 851.7781
_cod_original_sg_symbol_Hall '-P 2ybc (x-z,y,z)'
_cod_original_formula_sum 'C12 Fe2 O12 Ru1'
_cod_database_code 4086032

loop_
_symmetry_equiv_pos_as_xyz
x,y,z
-x+1/2,y+1/2,-z+1/2
-x,-y,-z
x-1/2,-y-1/2,z-1/2

loop_
_atom_site_label
_atom_site_type_symbol
_atom_site_fract_x
_atom_site_fract_y
_atom_site_fract_z
_atom_site_occupancy
_atom_site_U_iso_or_equiv
Ru1 Ru -0.0529 -0.0217 0.832 0.5 0.0
O5 O-2 0.585 -0.025 0.669 0.5 0.0
O11 O-2 0.633 0.888 0.073 0.5 0.0
O10 O-2 0.862 0.101 0.4247 0.5 0.0
C8 C+2 0.287 0.0564 -0.053 0.5 0.0
C11 C+2 0.72 -0.059 0.101 0.5 0.0
C9 C+2 0.2482 0.8493 0.0224 0.5 0.0
C10 C+2 0.866 0.079 0.2982 0.5 0.0
O4 O-2 0 0.2346 0.762 0.5 0.0
O2 O-2 0.013 0.8168 0.256 0.5 0.0
C2 C+2 0.026 0.8953 0.1864 0.5 0.0
O9 O-2 0.284 0.753 -0.018 0.5 0.0
C12 C+2 0.78 0.1705 0.033 0.5 0.0
C4 C+2 -0.02 0.147 0.79 0.5 0.0
C5 C+2 0.7378 -0.0189 0.7226 0.5 0.0
C1 C+2 0.081 0.1562 0.114 0.5 0.0
O12 O-2 0.695 0.243 -0.03 0.5 0.0
C6 C+2 0.0744 -0.0688 0.6729 0.5 0.0
O1 O-2 0.127 0.252 0.128 0.5 0.0
O6 O-2 0.151 -0.088 0.59 0.5 0.0
O3 O-2 -0.094 0.724 -0.081 0.5 0.0
O7 O-2 0.385 0.0263 0.35 0.5 0.0
Fe2 Fe 0.8899 0.0474 0.1129 0.5 0.0
Fe1 Fe 0.1781 -0.0111 0.0731 0.5 0.0
C3 C+2 -0.08 0.815 0.893 0.5 0.0
C7 C+2 0.318 0.0111 0.2435 0.5 0.0
O8 O-2 0.378 0.117 0.878 0.5 0.0
